data_7118232
loop_
_publ_author_name
'Zhao, Kun'
'Zhi, Ying'
'Li, Xinyi'
'Puttreddy, Rakesh'
'Rissanen, Kari'
'Enders, Dieter'

_publ_section_title
;
 Asymmetric synthesis of 3,3'-pyrrolidinyl-dispirooxindoles via a one-pot
 organocatalytic Mannich/deprotection/aza-Michael sequence.
;
_journal_issue 11
_journal_name_full 'Chemical communications (Cambridge, England)'
_journal_page_first 2249
_journal_page_last 2252
_journal_paper_doi 10.1039/c5cc10057g
_journal_volume 52
_journal_year 2016
_chemical_absolute_configuration ad
_chemical_formula_moiety 'C29 H26 Br N3 O4, 0.5(C4 H8 O2)'
_chemical_formula_sum 'C31 H30 Br N3 O5'
_chemical_formula_weight 604.49
_chemical_name_systematic
;
 ?
;
_space_group_crystal_system monoclinic
_space_group_IT_number 5
_space_group_name_Hall 'I 2y'
_space_group_name_H-M_alt 'I 1 2 1'
_symmetry_space_group_name_Hall 'I 2y'
_symmetry_space_group_name_H-M 'I 1 2 1'
_atom_sites_solution_hydrogens mixed
_audit_creation_date 2015-11-05
_audit_creation_method
;
Olex2 1.2
(compiled 2015.09.30 svn.r3233 for OlexSys, GUI svn.r5103)
;
_audit_update_record
;
2015-12-04 deposited with the CCDC.
2015-12-23 downloaded from the CCDC.
;
_cell_angle_alpha 90
_cell_angle_beta 97.0030(14)
_cell_angle_gamma 90
_cell_formula_units_Z 4
_cell_length_a 14.6406(2)
_cell_length_b 9.57209(15)
_cell_length_c 19.5953(3)
_cell_measurement_reflns_used 13352
_cell_measurement_temperature 123.01(10)
_cell_measurement_theta_max 74.1360
_cell_measurement_theta_min 4.5160
_cell_volume 2725.62(7)
_computing_cell_refinement
;
CrysAlisPro, Agilent Technologies,
Version 1.171.37.35 (release 13-08-2014 CrysAlis171 .NET)
(compiled Aug 13 2014,18:06:01)
;
_computing_data_collection
;
CrysAlisPro, Agilent Technologies,
Version 1.171.37.35 (release 13-08-2014 CrysAlis171 .NET)
(compiled Aug 13 2014,18:06:01)
;
_computing_data_reduction
;
CrysAlisPro, Agilent Technologies,
Version 1.171.37.35 (release 13-08-2014 CrysAlis171 .NET)
(compiled Aug 13 2014,18:06:01)
;
_computing_molecular_graphics 'Olex2 (Dolomanov et al., 2009)'
_computing_publication_material 'Olex2 (Dolomanov et al., 2009)'
_computing_structure_refinement 'ShelXL (Sheldrick, 2015)'
_computing_structure_solution 'ShelXT (Sheldrick, 2015)'
_diffrn_ambient_environment N~2~
_diffrn_ambient_temperature 123.01(10)
_diffrn_detector 'CCD plate'
_diffrn_detector_area_resol_mean 5.1977
_diffrn_detector_type Atlas
_diffrn_measured_fraction_theta_full 1.000
_diffrn_measured_fraction_theta_max 1.000
_diffrn_measurement_details
;
  1 omega  -67.00   27.00   1.0000    5.0000
omega____ theta____ kappa____ phi______ frames
    -      -41.9013   77.0000 -120.0000 94

  2 omega  -38.00  -13.00   1.0000    5.0000
omega____ theta____ kappa____ phi______ frames
    -      -41.9013  -60.0000   24.0000 25

  3 omega -109.00  -71.00   1.0000    5.0000
omega____ theta____ kappa____ phi______ frames
    -      -41.9013  -60.0000   24.0000 38

  4 omega -112.00   -4.00   1.0000    5.0000
omega____ theta____ kappa____ phi______ frames
    -      -41.9013  -19.0000 -180.0000 108

  5 omega  -45.00   32.00   1.0000    5.0000
omega____ theta____ kappa____ phi______ frames
    -      -41.9013   37.0000 -180.0000 77

  6 omega  -47.00   33.00   1.0000    5.0000
omega____ theta____ kappa____ phi______ frames
    -      -41.9013   37.0000    0.0000 80

  7 omega   10.00   38.00   1.0000    5.0000
omega____ theta____ kappa____ phi______ frames
    -       41.9013   77.0000 -180.0000 28

  8 omega    9.00   76.00   1.0000    5.0000
omega____ theta____ kappa____ phi______ frames
    -       41.9013   77.0000   30.0000 67

  9 omega   11.00   74.00   1.0000    5.0000
omega____ theta____ kappa____ phi______ frames
    -       41.9013   77.0000  -60.0000 63

 10 omega    6.00   82.00   1.0000    5.0000
omega____ theta____ kappa____ phi______ frames
    -       41.9013  -99.0000   60.0000 76

 11 omega    9.00   65.00   1.0000    5.0000
omega____ theta____ kappa____ phi______ frames
    -       41.9013   77.0000 -150.0000 56

 12 omega    9.00   94.00   1.0000    5.0000
omega____ theta____ kappa____ phi______ frames
    -       41.9013   77.0000   90.0000 85

 13 omega  126.00  178.00   1.0000   20.0000
omega____ theta____ kappa____ phi______ frames
    -      106.6601   77.0000  -90.0000 52

 14 omega   74.00  123.00   1.0000   20.0000
omega____ theta____ kappa____ phi______ frames
    -      106.6601   77.0000   30.0000 49

 15 omega   74.00  100.00   1.0000   20.0000
omega____ theta____ kappa____ phi______ frames
    -      106.6601   77.0000  -90.0000 26

 16 omega   33.00   99.00   1.0000   20.0000
omega____ theta____ kappa____ phi______ frames
    -      106.6601  -94.0000  -90.0000 66

 17 omega   74.00  100.00   1.0000   20.0000
omega____ theta____ kappa____ phi______ frames
    -      106.6601   77.0000 -150.0000 26

 18 omega   34.00  122.00   1.0000   20.0000
omega____ theta____ kappa____ phi______ frames
    -      106.6601 -125.0000   90.0000 88

 19 omega   76.00  173.00   1.0000   20.0000
omega____ theta____ kappa____ phi______ frames
    -      106.6601   71.0000   51.0142 97

 20 omega   78.00  104.00   1.0000   20.0000
omega____ theta____ kappa____ phi______ frames
    -      106.6601   61.0000  -90.0000 26

 21 omega   74.00  178.00   1.0000   20.0000
omega____ theta____ kappa____ phi______ frames
    -      106.6601   77.0000  120.0000 104

 22 omega   25.00  108.00   1.0000   20.0000
omega____ theta____ kappa____ phi______ frames
    -      106.6601  -94.0000 -180.0000 83

 23 omega   74.00  101.00   1.0000   20.0000
omega____ theta____ kappa____ phi______ frames
    -      106.6601   77.0000   90.0000 27

 24 omega   74.00  174.00   1.0000   20.0000
omega____ theta____ kappa____ phi______ frames
    -      106.6601   77.0000  -30.0000 100

 25 omega   74.00  100.00   1.0000   20.0000
omega____ theta____ kappa____ phi______ frames
    -      106.6601   77.0000    0.0000 26

 26 omega  112.00  178.00   1.0000   20.0000
omega____ theta____ kappa____ phi______ frames
    -      106.6601   77.0000    0.0000 66

 27 omega   29.00  104.00   1.0000   20.0000
omega____ theta____ kappa____ phi______ frames
    -      106.6601  -94.0000   90.0000 75

 28 omega   78.00  104.00   1.0000   20.0000
omega____ theta____ kappa____ phi______ frames
    -      106.6601   61.0000  150.0000 26

 29 omega   78.00  110.00   1.0000   20.0000
omega____ theta____ kappa____ phi______ frames
    -      106.6601   61.0000 -180.0000 32

 30 omega   35.00   99.00   1.0000   20.0000
omega____ theta____ kappa____ phi______ frames
    -      106.6601  -94.0000  -30.0000 64

 31 omega   74.00  100.00   1.0000   20.0000
omega____ theta____ kappa____ phi______ frames
    -      106.6601   77.0000   60.0000 26

 32 omega  116.00  178.00   1.0000   20.0000
omega____ theta____ kappa____ phi______ frames
    -      106.6601   77.0000  150.0000 62

 33 omega   78.00  134.00   1.0000   20.0000
omega____ theta____ kappa____ phi______ frames
    -      106.6601   61.0000  -30.0000 56

 34 omega   74.00  102.00   1.0000   20.0000
omega____ theta____ kappa____ phi______ frames
    -      106.6601   77.0000  -60.0000 28

 35 omega   78.00  139.00   1.0000   20.0000
omega____ theta____ kappa____ phi______ frames
    -      106.6601   61.0000 -150.0000 61

 36 omega   74.00  134.00   1.0000   20.0000
omega____ theta____ kappa____ phi______ frames
    -      106.6601   77.0000 -180.0000 60

 37 omega   78.00  141.00   1.0000   20.0000
omega____ theta____ kappa____ phi______ frames
    -      106.6601   61.0000  -60.0000 63

 38 omega   74.00  172.00   1.0000   20.0000
omega____ theta____ kappa____ phi______ frames
    -      106.6601   77.0000 -120.0000 98

 39 omega   74.00  100.00   1.0000   20.0000
omega____ theta____ kappa____ phi______ frames
    -      106.6601   77.0000  150.0000 26

 40 omega   80.00  166.00   1.0000   20.0000
omega____ theta____ kappa____ phi______ frames
    -      106.6601   61.0000   90.0000 86

 41 omega   78.00  107.00   1.0000   20.0000
omega____ theta____ kappa____ phi______ frames
    -      106.6601   61.0000   30.0000 29

 42 omega   77.00  102.00   1.0000   20.0000
omega____ theta____ kappa____ phi______ frames
    -      106.6601   71.0000  109.1421 25

 43 omega   74.00  143.00   1.0000   20.0000
omega____ theta____ kappa____ phi______ frames
    -      106.6601   76.0000 -135.0350 69

 44 omega   77.00  103.00   1.0000   20.0000
omega____ theta____ kappa____ phi______ frames
    -      106.6601   63.0000   -0.2119 26
;
_diffrn_measurement_device 'four-circle diffractometer'
_diffrn_measurement_device_type 'SuperNova, Dual, Cu at zero, Atlas'
_diffrn_measurement_method '\w scans'
_diffrn_orient_matrix_UB_11 0.0667996000
_diffrn_orient_matrix_UB_12 -0.1248982000
_diffrn_orient_matrix_UB_13 0.0041176000
_diffrn_orient_matrix_UB_21 0.0508952000
_diffrn_orient_matrix_UB_22 0.0667718000
_diffrn_orient_matrix_UB_23 -0.0561623000
_diffrn_orient_matrix_UB_31 0.0647321000
_diffrn_orient_matrix_UB_32 0.0764690000
_diffrn_orient_matrix_UB_33 0.0556779000
_diffrn_radiation_monochromator mirror
_diffrn_radiation_probe x-ray
_diffrn_radiation_type CuK\a
_diffrn_radiation_wavelength 1.54184
_diffrn_reflns_av_R_equivalents 0.0348
_diffrn_reflns_av_unetI/netI 0.0278
_diffrn_reflns_laue_measured_fraction_full 1.000
_diffrn_reflns_laue_measured_fraction_max 1.000
_diffrn_reflns_limit_h_max 18
_diffrn_reflns_limit_h_min -18
_diffrn_reflns_limit_k_max 11
_diffrn_reflns_limit_k_min -11
_diffrn_reflns_limit_l_max 24
_diffrn_reflns_limit_l_min -24
_diffrn_reflns_number 21605
_diffrn_reflns_point_group_measured_fraction_full 1.000
_diffrn_reflns_point_group_measured_fraction_max 1.000
_diffrn_reflns_theta_full 66.750
_diffrn_reflns_theta_max 66.719
_diffrn_reflns_theta_min 3.568
_diffrn_source 'sealed X-ray tube'
_diffrn_source_type 'SuperNova (Cu) X-ray Source'
_exptl_absorpt_coefficient_mu 2.443
_exptl_absorpt_correction_T_max 1.00000
_exptl_absorpt_correction_T_min 0.64505
_exptl_absorpt_correction_type gaussian
_exptl_absorpt_process_details
;
CrysAlisPro, Agilent Technologies,
Version 1.171.37.35 (release 13-08-2014 CrysAlis171 .NET)
(compiled Aug 13 2014,18:06:01)
Empirical absorption correction using spherical harmonics,
 implemented in SCALE3 ABSPACK scaling algorithm.
Empirical absorption correction using spherical harmonics,
 implemented in SCALE3 ABSPACK scaling algorithm.
;
_exptl_crystal_colour colourless
_exptl_crystal_colour_primary colourless
_exptl_crystal_density_diffrn 1.473
_exptl_crystal_description needle
_exptl_crystal_F_000 1248
_exptl_crystal_size_max 0.2763
_exptl_crystal_size_mid 0.0489
_exptl_crystal_size_min 0.0371
_refine_diff_density_max 0.467
_refine_diff_density_min -0.262
_refine_diff_density_rms 0.043
_refine_ls_abs_structure_details
;
 Flack x determined using 2127 quotients [(I+)-(I-)]/[(I+)+(I-)]
 (Parsons and Flack (2004), Acta Cryst. A60, s61).
;
_refine_ls_abs_structure_Flack -0.025(6)
_refine_ls_extinction_method none
_refine_ls_goodness_of_fit_ref 1.046
_refine_ls_hydrogen_treatment mixed
_refine_ls_matrix_type full
_refine_ls_number_parameters 395
_refine_ls_number_reflns 4842
_refine_ls_number_restraints 4
_refine_ls_restrained_S_all 1.061
_refine_ls_R_factor_all 0.0295
_refine_ls_R_factor_gt 0.0279
_refine_ls_shift/su_max 0.001
_refine_ls_shift/su_mean 0.000
_refine_ls_structure_factor_coef Fsqd
_refine_ls_weighting_details 'w=1/[\s^2^(Fo^2^)+(0.0403P)^2^+1.5426P] where P=(Fo^2^+2Fc^2^)/3'
_refine_ls_weighting_scheme calc
_refine_ls_wR_factor_gt 0.0724
_refine_ls_wR_factor_ref 0.0738
_reflns_Friedel_coverage 0.877
_reflns_friedel_fraction_full 1.000
_reflns_friedel_fraction_max 1.000
_reflns_number_gt 4668
_reflns_number_total 4842
_reflns_threshold_expression 'I > 2\s(I)'
_cod_data_source_file c5cc10057g2.cif
_cod_data_source_block 7d
_cod_depositor_comments 'Adding full bibliography for 7118232.cif.'
_cod_database_code 7118232
_shelxl_version_number 2013-4
_chemical_oxdiff_formula 'C10 H10 N1 O1'
_shelx_space_group_comment
;
The symmetry employed for this shelxl refinement is uniquely defined
by the following loop, which should always be used as a source of
symmetry information in preference to the above space-group names.
They are only intended as comments.
;
_reflns_odcompleteness_completeness 100.00
_reflns_odcompleteness_iscentric 1
_reflns_odcompleteness_theta 66.97
_olex2_refinement_description
;
1. Fixed Uiso
 At 1.2 times of:
  All C(H) groups, All C(H,H) groups, All N(H) groups
 At 1.5 times of:
  All C(H,H,H) groups
2. Restrained distances
 C32-C33
 1.54 with sigma of 0.01
 C32-O1
 1.43 with sigma of 0.01
 C31-O1
 1.43 with sigma of 0.01
3. Others
 Fixed Sof: C30(0.5) H30A(0.5) H30B(0.5) H30C(0.5) C31(0.5) C32(0.5) H32A(0.5)
 H32B(0.5) C33(0.5) H33A(0.5) H33B(0.5) H33C(0.5) O1(0.5) O2(0.5)
4.a Ternary CH refined with riding coordinates:
 C5(H5)
4.b Secondary CH2 refined with riding coordinates:
 C2(H2A,H2B), C4(H4A,H4B), C6(H6A,H6B), C23(H23A,H23B), C32(H32A,H32B)
4.c Aromatic/amide H refined with riding coordinates:
 C9(H9), C10(H10), C11(H11), C12(H12), C17(H17), C18(H18), C19(H19), C20(H20),
 C25(H25), C26(H26), C28(H28), C29(H29), N3(H3)
4.d Idealised Me refined as rotating group:
 C1(H1A,H1B,H1C), C30(H30A,H30B,H30C), C33(H33A,H33B,H33C)
;
_olex2_submission_special_instructions 'No special instructions were received'

loop_
_space_group_symop_operation_xyz
'x, y, z'
'-x, y, -z'
'x+1/2, y+1/2, z+1/2'
'-x+1/2, y+1/2, -z+1/2'

loop_
_atom_site_label
_atom_site_type_symbol
_atom_site_fract_x
_atom_site_fract_y
_atom_site_fract_z
_atom_site_U_iso_or_equiv
_atom_site_adp_type
_atom_site_occupancy
_atom_site_site_symmetry_order
_atom_site_calc_flag
_atom_site_refinement_flags_posn
_atom_site_refinement_flags_occupancy
_atom_site_disorder_assembly
_atom_site_disorder_group
Br1 Br -0.15811(2) 0.51962(5) 0.76023(2) 0.04909(14) Uani 1 1 d . . . .
C1 C 0.7764(4) -0.0088(6) 0.5815(4) 0.086(2) Uani 1 1 d . . . .
H1A H 0.7944 -0.0737 0.5483 0.128 Uiso 1 1 calc GR . . .
H1B H 0.7171 -0.0348 0.5937 0.128 Uiso 1 1 calc GR . . .
H1C H 0.8208 -0.0103 0.6218 0.128 Uiso 1 1 calc GR . . .
C2 C 0.7714(3) 0.1324(5) 0.5520(3) 0.0527(11) Uani 1 1 d . . . .
H2A H 0.8321 0.1623 0.5432 0.063 Uiso 1 1 calc R . . .
H2B H 0.7314 0.1323 0.5087 0.063 Uiso 1 1 calc R . . .
C3 C 0.6452(2) 0.2486(4) 0.59144(18) 0.0309(7) Uani 1 1 d . . . .
C4 C 0.6195(2) 0.3552(4) 0.64251(18) 0.0291(7) Uani 1 1 d . . . .
H4A H 0.6331 0.4479 0.6264 0.035 Uiso 1 1 calc R . . .
H4B H 0.6570 0.3402 0.6862 0.035 Uiso 1 1 calc R . . .
C5 C 0.5183(2) 0.3488(3) 0.65352(17) 0.0271(7) Uani 1 1 d . . . .
H5 H 0.5032 0.2543 0.6677 0.032 Uiso 1 1 calc R . . .
C6 C 0.4914(2) 0.4561(4) 0.70697(17) 0.0295(7) Uani 1 1 d . . . .
H6A H 0.4759 0.4086 0.7477 0.035 Uiso 1 1 calc R . . .
H6B H 0.5420 0.5197 0.7204 0.035 Uiso 1 1 calc R . . .
C7 C 0.4076(2) 0.5362(4) 0.67165(15) 0.0269(6) Uani 1 1 d . . . .
C8 C 0.4263(2) 0.6797(3) 0.64470(16) 0.0270(7) Uani 1 1 d . . . .
C9 C 0.4951(2) 0.7280(4) 0.60861(17) 0.0318(7) Uani 1 1 d . . . .
H9 H 0.5416 0.6684 0.5982 0.038 Uiso 1 1 calc R . . .
C10 C 0.4940(3) 0.8676(4) 0.58801(18) 0.0338(8) Uani 1 1 d . . . .
H10 H 0.5403 0.9015 0.5640 0.041 Uiso 1 1 calc R . . .
C11 C 0.4240(3) 0.9560(4) 0.60325(18) 0.0361(8) Uani 1 1 d . . . .
H11 H 0.4231 1.0481 0.5880 0.043 Uiso 1 1 calc R . . .
C12 C 0.3551(3) 0.9093(4) 0.64090(18) 0.0347(8) Uani 1 1 d . . . .
H12 H 0.3088 0.9688 0.6519 0.042 Uiso 1 1 calc R . . .
C13 C 0.3584(3) 0.7716(4) 0.66118(17) 0.0295(7) Uani 1 1 d . . . .
C14 C 0.3314(2) 0.5687(3) 0.71756(16) 0.0289(7) Uani 1 1 d . . . .
C15 C 0.3713(2) 0.4347(3) 0.61074(16) 0.0257(7) Uani 1 1 d . . . .
C16 C 0.3065(2) 0.4929(3) 0.55222(15) 0.0255(7) Uani 1 1 d . . . .
C17 C 0.3204(3) 0.5884(4) 0.50141(17) 0.0307(7) Uani 1 1 d . . . .
H17 H 0.3771 0.6320 0.5012 0.037 Uiso 1 1 calc R . . .
C18 C 0.2476(3) 0.6180(4) 0.45050(18) 0.0355(8) Uani 1 1 d . . . .
H18 H 0.2566 0.6804 0.4155 0.043 Uiso 1 1 calc R . . .
C19 C 0.1625(3) 0.5564(4) 0.45119(18) 0.0376(9) Uani 1 1 d . . . .
H19 H 0.1148 0.5789 0.4172 0.045 Uiso 1 1 calc R . . .
C20 C 0.1472(3) 0.4605(4) 0.50254(19) 0.0367(8) Uani 1 1 d . . . .
H20 H 0.0899 0.4192 0.5037 0.044 Uiso 1 1 calc R . . .
C21 C 0.2202(2) 0.4297(4) 0.55129(17) 0.0296(7) Uani 1 1 d . . . .
C22 C 0.3106(2) 0.3189(4) 0.63922(17) 0.0280(7) Uani 1 1 d . . . .
C23 C 0.1477(2) 0.2389(4) 0.61647(19) 0.0323(7) Uani 1 1 d . . . .
H23A H 0.1714 0.1607 0.6447 0.039 Uiso 1 1 calc R . . .
H23B H 0.1197 0.2018 0.5728 0.039 Uiso 1 1 calc R . . .
C24 C 0.0741(2) 0.3124(4) 0.65159(17) 0.0316(7) Uani 1 1 d . . . .
C25 C 0.0862(3) 0.4435(4) 0.68036(19) 0.0377(8) Uani 1 1 d . . . .
H25 H 0.1411 0.4909 0.6774 0.045 Uiso 1 1 calc R . . .
C26 C 0.0179(2) 0.5071(5) 0.71389(17) 0.0383(8) Uani 1 1 d . . . .
H26 H 0.0265 0.5957 0.7331 0.046 Uiso 1 1 calc R . . .
C27 C -0.0627(3) 0.4338(4) 0.71758(18) 0.0353(8) Uani 1 1 d . . . .
C28 C -0.0765(3) 0.3019(4) 0.6901(2) 0.0402(8) Uani 1 1 d . . . .
H28 H -0.1310 0.2540 0.6938 0.048 Uiso 1 1 calc R . . .
C29 C -0.0077(3) 0.2418(5) 0.6569(2) 0.0383(8) Uani 1 1 d . . . .
H29 H -0.0165 0.1530 0.6379 0.046 Uiso 1 1 calc R . . .
N1 N 0.2242(2) 0.3292(3) 0.60423(15) 0.0307(6) Uani 1 1 d . . . .
N2 N 0.4582(2) 0.3869(3) 0.59065(14) 0.0260(6) Uani 1 1 d . . . .
N3 N 0.3008(2) 0.7005(3) 0.70261(14) 0.0302(6) Uani 1 1 d . . . .
H3 H 0.2525 0.7362 0.7166 0.036 Uiso 1 1 calc R . . .
O3 O 0.30326(17) 0.4899(2) 0.75946(12) 0.0335(6) Uani 1 1 d . . . .
O4 O 0.33471(16) 0.2345(3) 0.68405(12) 0.0298(5) Uani 1 1 d . . . .
O5 O 0.59325(18) 0.1961(3) 0.54678(13) 0.0380(6) Uani 1 1 d . . . .
O6 O 0.73566(18) 0.2277(4) 0.60005(15) 0.0480(7) Uani 1 1 d . . . .
C30 C -0.0908(11) -0.1647(11) 0.4102(6) 0.057(3) Uani 0.5 1 d . P A -1
H30A H -0.0672 -0.2518 0.3954 0.085 Uiso 0.5 1 calc GR P A -1
H30B H -0.0969 -0.1000 0.3725 0.085 Uiso 0.5 1 calc GR P A -1
H30C H -0.1498 -0.1798 0.4255 0.085 Uiso 0.5 1 calc GR P A -1
C31 C -0.0258(6) -0.1064(8) 0.4681(4) 0.0383(16) Uani 0.5 1 d D P A -1
C32 C 0.1007(7) -0.1703(12) 0.5520(6) 0.055(2) Uani 0.5 1 d D P A -1
H32A H 0.1543 -0.2302 0.5533 0.066 Uiso 0.5 1 calc R P A -1
H32B H 0.1204 -0.0743 0.5475 0.066 Uiso 0.5 1 calc R P A -1
C33 C 0.0577(9) -0.1868(15) 0.6166(7) 0.066(3) Uani 0.5 1 d D P A -1
H33A H 0.0022 -0.1327 0.6137 0.099 Uiso 0.5 1 calc GR P A -1
H33B H 0.0998 -0.1550 0.6549 0.099 Uiso 0.5 1 calc GR P A -1
H33C H 0.0435 -0.2835 0.6230 0.099 Uiso 0.5 1 calc GR P A -1
O1 O 0.0320(4) -0.2085(6) 0.4922(3) 0.0472(14) Uani 0.5 1 d D P A -1
O2 O -0.0198(5) 0.0115(7) 0.4870(4) 0.0521(18) Uani 0.5 1 d . P A -1
H2 H 0.454(3) 0.325(5) 0.560(2) 0.031(11) Uiso 1 1 d . . . .

loop_
_atom_site_aniso_label
_atom_site_aniso_U_11
_atom_site_aniso_U_22
_atom_site_aniso_U_33
_atom_site_aniso_U_23
_atom_site_aniso_U_13
_atom_site_aniso_U_12
Br1 0.03346(19) 0.0707(3) 0.0445(2) -0.0177(2) 0.01055(14) -0.0017(2)
C1 0.087(4) 0.065(4) 0.121(5) -0.025(3) 0.078(4) -0.019(3)
C2 0.039(2) 0.068(3) 0.055(3) -0.019(2) 0.020(2) 0.001(2)
C3 0.0286(16) 0.0388(18) 0.0267(17) 0.0028(15) 0.0093(14) -0.0015(14)
C4 0.0293(17) 0.0325(16) 0.0260(16) -0.0007(13) 0.0055(13) -0.0039(13)
C5 0.0299(17) 0.0302(16) 0.0221(16) 0.0014(13) 0.0070(13) -0.0002(13)
C6 0.0331(18) 0.0359(16) 0.0202(15) -0.0021(13) 0.0061(13) -0.0009(14)
C7 0.0325(15) 0.0298(16) 0.0204(14) -0.0016(14) 0.0108(12) -0.0019(14)
C8 0.0321(17) 0.0315(16) 0.0184(14) -0.0015(13) 0.0071(13) -0.0012(13)
C9 0.0352(18) 0.0380(18) 0.0241(17) -0.0045(14) 0.0112(14) -0.0029(15)
C10 0.041(2) 0.0379(18) 0.0239(16) -0.0014(14) 0.0109(15) -0.0084(15)
C11 0.054(2) 0.0294(16) 0.0264(17) 0.0005(14) 0.0117(16) -0.0042(16)
C12 0.046(2) 0.0341(17) 0.0253(17) -0.0014(14) 0.0108(15) 0.0048(15)
C13 0.0379(19) 0.0328(17) 0.0196(16) -0.0023(13) 0.0108(14) -0.0022(14)
C14 0.0344(17) 0.0343(17) 0.0194(15) -0.0018(13) 0.0085(14) -0.0017(13)
C15 0.0299(16) 0.0298(16) 0.0189(15) -0.0014(12) 0.0088(13) -0.0018(13)
C16 0.0296(15) 0.0290(17) 0.0191(14) -0.0025(12) 0.0085(11) 0.0031(12)
C17 0.0381(18) 0.0330(17) 0.0226(16) -0.0015(13) 0.0100(14) 0.0019(14)
C18 0.049(2) 0.0356(17) 0.0231(16) 0.0030(14) 0.0094(15) 0.0073(16)
C19 0.0421(19) 0.046(2) 0.0239(17) -0.0021(14) 0.0011(14) 0.0111(15)
C20 0.0315(18) 0.049(2) 0.0300(18) -0.0030(15) 0.0054(14) -0.0002(15)
C21 0.0312(17) 0.0359(18) 0.0235(16) -0.0020(14) 0.0101(13) 0.0014(14)
C22 0.0326(17) 0.0301(16) 0.0233(16) -0.0030(14) 0.0115(13) -0.0004(14)
C23 0.0317(17) 0.0387(18) 0.0280(17) 0.0004(15) 0.0093(14) -0.0058(15)
C24 0.0304(17) 0.0432(19) 0.0214(16) 0.0037(14) 0.0040(13) -0.0038(15)
C25 0.0348(19) 0.046(2) 0.0341(19) -0.0041(16) 0.0120(15) -0.0085(16)
C26 0.0377(17) 0.046(2) 0.0320(17) -0.0047(18) 0.0071(13) -0.007(2)
C27 0.0308(18) 0.053(2) 0.0231(17) -0.0018(16) 0.0064(14) -0.0003(16)
C28 0.0299(18) 0.051(2) 0.041(2) -0.0034(17) 0.0082(15) -0.0074(16)
C29 0.0305(18) 0.048(2) 0.037(2) -0.0013(17) 0.0058(15) -0.0059(16)
N1 0.0293(14) 0.0385(15) 0.0256(14) 0.0027(12) 0.0086(11) -0.0034(12)
N2 0.0281(14) 0.0322(14) 0.0188(13) -0.0024(12) 0.0075(11) 0.0008(11)
N3 0.0351(15) 0.0332(15) 0.0251(14) -0.0010(11) 0.0146(11) 0.0026(12)
O3 0.0423(13) 0.0361(14) 0.0254(11) 0.0006(10) 0.0176(10) -0.0014(10)
O4 0.0335(12) 0.0316(12) 0.0257(12) 0.0042(10) 0.0096(10) 0.0004(10)
O5 0.0378(14) 0.0413(14) 0.0339(13) -0.0090(11) 0.0005(11) 0.0038(11)
O6 0.0310(14) 0.0683(18) 0.0453(16) -0.0200(14) 0.0080(12) 0.0040(13)
C30 0.097(10) 0.052(6) 0.022(6) 0.010(5) 0.006(6) 0.008(6)
C31 0.045(4) 0.038(4) 0.033(4) 0.001(3) 0.010(3) 0.005(3)
C32 0.051(6) 0.057(6) 0.056(7) -0.012(6) 0.002(6) 0.001(4)
C33 0.074(8) 0.074(8) 0.049(7) 0.001(6) 0.008(6) -0.008(6)
O1 0.057(4) 0.037(3) 0.048(3) 0.001(3) 0.007(3) 0.010(2)
O2 0.067(6) 0.035(2) 0.053(6) 0.006(3) 0.003(3) 0.008(3)

loop_
_atom_type_symbol
_atom_type_description
_atom_type_scat_dispersion_real
_atom_type_scat_dispersion_imag
_atom_type_scat_source
C C 0.0181 0.0091 'International Tables Vol C Tables 4.2.6.8 and 6.1.1.4'
H H 0.0000 0.0000 'International Tables Vol C Tables 4.2.6.8 and 6.1.1.4'
Br Br -0.6763 1.2805 'International Tables Vol C Tables 4.2.6.8 and 6.1.1.4'
N N 0.0311 0.0180 'International Tables Vol C Tables 4.2.6.8 and 6.1.1.4'
O O 0.0492 0.0322 'International Tables Vol C Tables 4.2.6.8 and 6.1.1.4'

loop_
_exptl_crystal_face_index_h
_exptl_crystal_face_index_k
_exptl_crystal_face_index_l
_exptl_crystal_face_perp_dist
_exptl_oxdiff_crystal_face_indexfrac_h
_exptl_oxdiff_crystal_face_indexfrac_k
_exptl_oxdiff_crystal_face_indexfrac_l
_exptl_oxdiff_crystal_face_x
_exptl_oxdiff_crystal_face_y
_exptl_oxdiff_crystal_face_z
7 0 7 0.0250 7.0038 0.0005 6.9978 0.4966 -0.0365 0.8430
-8 1 -6 0.0082 -8.0036 0.9995 -5.9976 -0.6842 -0.0038 -0.7756
3 -6 -4 0.1474 3.0003 -6.0006 -4.0007 0.9334 -0.0233 -0.4874
-3 6 4 0.1504 -3.0003 6.0006 4.0007 -0.9334 0.0233 0.4874
-2 -1 13 0.0250 -1.9915 -1.0019 12.9994 0.0456 -0.8983 0.5182
3 1 -12 0.0183 2.9920 1.0020 -11.9997 0.0253 0.8931 -0.3978
-6 -1 11 0.0216 -5.9925 -1.0024 11.0005 -0.2298 -0.9897 0.1479
-5 -3 -8 0.0787 -5.0031 -3.0008 -7.9983 0.0077 -0.0058 -0.9987
6 3 6 0.0749 6.0018 3.0012 5.9982 0.0508 0.1690 0.9520
6 1 -10 0.0181 5.9931 1.0023 -10.0006 0.2340 0.9336 -0.0922
-3 0 -11 0.0250 -3.0065 0.0006 -10.9984 -0.2462 0.4647 -0.8069
9 0 -6 0.0286 8.9958 0.0022 -6.0017 0.5759 0.7951 0.2483
-9 1 1 0.0096 -8.9993 0.9986 1.0021 -0.7217 -0.4476 -0.4504
-8 -1 8 0.0132 -7.9942 -1.0025 8.0012 -0.3759 -0.9232 -0.1486
9 -1 -3 0.0368 8.9981 -0.9984 -3.0020 0.7134 0.5599 0.3390

loop_
_geom_angle_atom_site_label_1
_geom_angle_atom_site_label_2
_geom_angle_atom_site_label_3
_geom_angle
H1A C1 H1B 109.5
H1A C1 H1C 109.5
H1B C1 H1C 109.5
C2 C1 H1A 109.5
C2 C1 H1B 109.5
C2 C1 H1C 109.5
C1 C2 H2A 109.9
C1 C2 H2B 109.9
H2A C2 H2B 108.3
O6 C2 C1 109.1(4)
O6 C2 H2A 109.9
O6 C2 H2B 109.9
O5 C3 C4 125.5(3)
O5 C3 O6 124.3(3)
O6 C3 C4 110.1(3)
C3 C4 H4A 109.0
C3 C4 H4B 109.0
C3 C4 C5 113.1(3)
H4A C4 H4B 107.8
C5 C4 H4A 109.0
C5 C4 H4B 109.0
C4 C5 H5 109.5
C4 C5 C6 113.6(3)
C6 C5 H5 109.5
N2 C5 C4 111.4(3)
N2 C5 H5 109.5
N2 C5 C6 103.1(3)
C5 C6 H6A 110.5
C5 C6 H6B 110.5
H6A C6 H6B 108.7
C7 C6 C5 106.3(3)
C7 C6 H6A 110.5
C7 C6 H6B 110.5
C6 C7 C14 115.5(3)
C6 C7 C15 102.1(3)
C8 C7 C6 116.3(3)
C8 C7 C14 101.2(3)
C8 C7 C15 110.7(2)
C14 C7 C15 111.3(3)
C9 C8 C7 131.3(3)
C9 C8 C13 119.5(3)
C13 C8 C7 109.2(3)
C8 C9 H9 120.4
C8 C9 C10 119.1(3)
C10 C9 H9 120.4
C9 C10 H10 119.9
C11 C10 C9 120.2(3)
C11 C10 H10 119.9
C10 C11 H11 119.4
C10 C11 C12 121.2(3)
C12 C11 H11 119.4
C11 C12 H12 121.4
C13 C12 C11 117.3(3)
C13 C12 H12 121.4
C8 C13 N3 108.7(3)
C12 C13 C8 122.6(3)
C12 C13 N3 128.6(3)
N3 C14 C7 107.7(3)
O3 C14 C7 126.3(3)
O3 C14 N3 126.0(3)
C16 C15 C7 118.1(3)
C16 C15 C22 101.6(3)
C22 C15 C7 108.6(2)
N2 C15 C7 100.0(3)
N2 C15 C16 113.7(2)
N2 C15 C22 115.4(3)
C17 C16 C15 131.2(3)
C17 C16 C21 119.2(3)
C21 C16 C15 109.5(3)
C16 C17 H17 120.6
C16 C17 C18 118.8(3)
C18 C17 H17 120.6
C17 C18 H18 119.4
C19 C18 C17 121.1(3)
C19 C18 H18 119.4
C18 C19 H19 119.6
C18 C19 C20 120.8(4)
C20 C19 H19 119.6
C19 C20 H20 121.3
C21 C20 C19 117.4(4)
C21 C20 H20 121.3
C16 C21 N1 109.2(3)
C20 C21 C16 122.7(3)
C20 C21 N1 128.0(3)
N1 C22 C15 107.5(3)
O4 C22 C15 126.9(3)
O4 C22 N1 125.5(3)
H23A C23 H23B 107.7
C24 C23 H23A 108.8
C24 C23 H23B 108.8
N1 C23 H23A 108.8
N1 C23 H23B 108.8
N1 C23 C24 113.7(3)
C25 C24 C23 122.9(3)
C25 C24 C29 118.8(3)
C29 C24 C23 118.3(3)
C24 C25 H25 119.2
C24 C25 C26 121.5(3)
C26 C25 H25 119.2
C25 C26 H26 121.1
C27 C26 C25 117.9(4)
C27 C26 H26 121.1
C26 C27 Br1 118.8(3)
C28 C27 Br1 119.2(3)
C28 C27 C26 122.0(4)
C27 C28 H28 120.6
C27 C28 C29 118.9(3)
C29 C28 H28 120.6
C24 C29 H29 119.5
C28 C29 C24 120.9(4)
C28 C29 H29 119.5
C21 N1 C23 124.2(3)
C22 N1 C21 111.7(3)
C22 N1 C23 123.9(3)
C5 N2 H2 114(3)
C15 N2 C5 107.8(2)
C15 N2 H2 116(3)
C13 N3 H3 124.3
C14 N3 C13 111.5(3)
C14 N3 H3 124.3
C3 O6 C2 116.3(3)
H30A C30 H30B 109.5
H30A C30 H30C 109.5
H30B C30 H30C 109.5
C31 C30 H30A 109.5
C31 C30 H30B 109.5
C31 C30 H30C 109.5
O1 C31 C30 108.1(7)
O2 C31 C30 127.4(8)
O2 C31 O1 124.2(8)
H32A C32 H32B 108.3
C33 C32 H32A 109.9
C33 C32 H32B 109.9
C33 C32 O1 109.1(9)
O1 C32 H32A 109.9
O1 C32 H32B 109.9
C32 C33 H33A 109.5
C32 C33 H33B 109.5
C32 C33 H33C 109.5
H33A C33 H33B 109.5
H33A C33 H33C 109.5
H33B C33 H33C 109.5
C31 O1 C32 115.7(7)

loop_
_geom_bond_atom_site_label_1
_geom_bond_atom_site_label_2
_geom_bond_distance
Br1 C27 1.899(4)
C1 H1A 0.9600
C1 H1B 0.9600
C1 H1C 0.9600
C1 C2 1.468(8)
C2 H2A 0.9700
C2 H2B 0.9700
C2 O6 1.454(5)
C3 C4 1.509(5)
C3 O5 1.198(5)
C3 O6 1.329(5)
C4 H4A 0.9700
C4 H4B 0.9700
C4 C5 1.523(5)
C5 H5 0.9800
C5 C6 1.551(4)
C5 N2 1.470(4)
C6 H6A 0.9700
C6 H6B 0.9700
C6 C7 1.538(5)
C7 C8 1.509(5)
C7 C14 1.548(4)
C7 C15 1.580(4)
C8 C9 1.379(5)
C8 C13 1.394(5)
C9 H9 0.9300
C9 C10 1.395(5)
C10 H10 0.9300
C10 C11 1.390(6)
C11 H11 0.9300
C11 C12 1.394(5)
C12 H12 0.9300
C12 C13 1.376(5)
C13 N3 1.414(4)
C14 N3 1.358(5)
C14 O3 1.223(4)
C15 C16 1.503(5)
C15 C22 1.566(4)
C15 N2 1.451(4)
C16 C17 1.384(5)
C16 C21 1.399(5)
C17 H17 0.9300
C17 C18 1.397(5)
C18 H18 0.9300
C18 C19 1.379(6)
C19 H19 0.9300
C19 C20 1.401(5)
C20 H20 0.9300
C20 C21 1.376(6)
C21 N1 1.411(5)
C22 N1 1.367(5)
C22 O4 1.214(4)
C23 H23A 0.9700
C23 H23B 0.9700
C23 C24 1.520(5)
C23 N1 1.457(4)
C24 C25 1.378(6)
C24 C29 1.391(5)
C25 H25 0.9300
C25 C26 1.401(5)
C26 H26 0.9300
C26 C27 1.383(5)
C27 C28 1.378(6)
C28 H28 0.9300
C28 C29 1.389(6)
C29 H29 0.9300
N2 H2 0.84(5)
N3 H3 0.8600
C30 H30A 0.9600
C30 H30B 0.9600
C30 H30C 0.9600
C30 C31 1.497(15)
C31 O1 1.341(8)
C31 O2 1.188(10)
C32 H32A 0.9700
C32 H32B 0.9700
C32 C33 1.489(11)
C32 O1 1.494(10)
C33 H33A 0.9600
C33 H33B 0.9600
C33 H33C 0.9600

loop_
_geom_torsion_atom_site_label_1
_geom_torsion_atom_site_label_2
_geom_torsion_atom_site_label_3
_geom_torsion_atom_site_label_4
_geom_torsion
Br1 C27 C28 C29 177.8(3)
C1 C2 O6 C3 -93.0(5)
C3 C4 C5 C6 178.9(3)
C3 C4 C5 N2 -65.2(4)
C4 C3 O6 C2 -177.0(3)
C4 C5 C6 C7 127.9(3)
C4 C5 N2 C15 -156.6(3)
C5 C6 C7 C8 -101.4(3)
C5 C6 C7 C14 140.2(3)
C5 C6 C7 C15 19.2(3)
C6 C5 N2 C15 -34.5(3)
C6 C7 C8 C9 43.8(5)
C6 C7 C8 C13 -136.7(3)
C6 C7 C14 N3 139.4(3)
C6 C7 C14 O3 -41.0(5)
C6 C7 C15 C16 -162.8(3)
C6 C7 C15 C22 82.3(3)
C6 C7 C15 N2 -38.9(3)
C7 C8 C9 C10 178.0(3)
C7 C8 C13 C12 -177.4(3)
C7 C8 C13 N3 5.1(4)
C7 C14 N3 C13 -10.9(4)
C7 C15 C16 C17 68.9(4)
C7 C15 C16 C21 -114.0(3)
C7 C15 C22 N1 119.5(3)
C7 C15 C22 O4 -60.6(4)
C7 C15 N2 C5 46.5(3)
C8 C7 C14 N3 12.9(3)
C8 C7 C14 O3 -167.5(3)
C8 C7 C15 C16 -38.3(4)
C8 C7 C15 C22 -153.2(3)
C8 C7 C15 N2 85.6(3)
C8 C9 C10 C11 -0.5(5)
C8 C13 N3 C14 3.9(4)
C9 C8 C13 C12 2.2(5)
C9 C8 C13 N3 -175.3(3)
C9 C10 C11 C12 1.9(6)
C10 C11 C12 C13 -1.2(6)
C11 C12 C13 C8 -0.8(6)
C11 C12 C13 N3 176.1(4)
C12 C13 N3 C14 -173.4(4)
C13 C8 C9 C10 -1.4(5)
C14 C7 C8 C9 169.7(4)
C14 C7 C8 C13 -10.7(3)
C14 C7 C15 C16 73.4(3)
C14 C7 C15 C22 -41.5(4)
C14 C7 C15 N2 -162.7(3)
C15 C7 C8 C9 -72.2(5)
C15 C7 C8 C13 107.3(3)
C15 C7 C14 N3 -104.7(3)
C15 C7 C14 O3 74.8(4)
C15 C16 C17 C18 176.5(3)
C15 C16 C21 C20 -178.9(3)
C15 C16 C21 N1 -2.0(4)
C15 C22 N1 C21 5.1(4)
C15 C22 N1 C23 -179.7(3)
C16 C15 C22 N1 -5.8(3)
C16 C15 C22 O4 174.1(3)
C16 C15 N2 C5 173.4(3)
C16 C17 C18 C19 1.5(5)
C16 C21 N1 C22 -2.1(4)
C16 C21 N1 C23 -177.3(3)
C17 C16 C21 C20 -1.4(5)
C17 C16 C21 N1 175.5(3)
C17 C18 C19 C20 -1.0(5)
C18 C19 C20 C21 -0.7(5)
C19 C20 C21 C16 1.9(5)
C19 C20 C21 N1 -174.4(3)
C20 C21 N1 C22 174.6(4)
C20 C21 N1 C23 -0.6(5)
C21 C16 C17 C18 -0.3(5)
C22 C15 C16 C17 -172.4(3)
C22 C15 C16 C21 4.6(3)
C22 C15 N2 C5 -69.8(3)
C23 C24 C25 C26 -178.4(4)
C23 C24 C29 C28 178.2(4)
C24 C23 N1 C21 -76.6(4)
C24 C23 N1 C22 108.9(4)
C24 C25 C26 C27 0.2(6)
C25 C24 C29 C28 0.4(6)
C25 C26 C27 Br1 -178.1(3)
C25 C26 C27 C28 0.6(6)
C26 C27 C28 C29 -0.9(6)
C27 C28 C29 C24 0.4(6)
C29 C24 C25 C26 -0.7(6)
N1 C23 C24 C25 -11.3(5)
N1 C23 C24 C29 171.1(3)
N2 C5 C6 C7 7.2(3)
N2 C15 C16 C17 -47.8(5)
N2 C15 C16 C21 129.2(3)
N2 C15 C22 N1 -129.3(3)
N2 C15 C22 O4 50.6(4)
O3 C14 N3 C13 169.6(3)
O4 C22 N1 C21 -174.8(3)
O4 C22 N1 C23 0.3(5)
O5 C3 C4 C5 24.2(5)
O5 C3 O6 C2 -1.1(6)
O6 C3 C4 C5 -160.0(3)
C30 C31 O1 C32 -178.3(7)
C33 C32 O1 C31 84.8(11)
O2 C31 O1 C32 7.0(13)
